data_6000472
loop_
_publ_author_name
'Barthelet, K.'
'Jouve, C.'
'Riou, D.'
'Ferey, G.'

_publ_section_title
;
 Hybrid open-frameworks: structure determinations and ferromagnetism of
 MIL-41 or (V(IV)O)(2)M(II)(H2O)(4){HO3P-CH2-PO3}(2).2H(2)O (M = Mn, Co,
 Ni, Zn): four mixed metallomethylendiphosphonates hydrothermally
 synthesized by using pre-assembled building units
;
_journal_name_full 'Solid State Sciences'
_journal_page_first 871
_journal_page_last 876
_journal_paper_doi 10.1016/S1293-2558(00)01093-1
_journal_volume 2
_journal_year 2000
_chemical_formula_sum 'C2 H18 Mn O20 P4 V2'
_space_group_name_H-M_alt 'F d d 2'
_cell_angle_alpha 90.000
_cell_angle_beta 90.000
_cell_angle_gamma 90.000
_cell_length_a 22.0237
_cell_length_b 22.3722
_cell_length_c 7.2962
_cell_volume 3594.97
_cod_database_code 6000472

loop_
_atom_site_label
_atom_site_fract_x
_atom_site_fract_y
_atom_site_fract_z
? ? ? ?
